data_2237645
loop_
_publ_author_name
'Balakrishnan, B.'
'Nandakumar, Meganathan'
'Seshadri, Pandamangalam R.'
'Mohanakrishnan, Arasambattu K.'

_publ_section_title
;
 Diethyl
 1,8-bis(4-methylphenyl)-11-oxatricyclo[6.2.1.0^2,7^]undeca-2,4,6-triene-9,10-dicarboxylate
;
_journal_coeditor_code IM2419
_journal_issue 4
_journal_name_full 'Acta Crystallographica Section E'
_journal_page_first o500
_journal_paper_doi 10.1107/S1600536813005291
_journal_volume 69
_journal_year 2013
_chemical_formula_iupac 'C30 H30 O5'
_chemical_formula_moiety 'C30 H30 O5'
_chemical_formula_sum 'C30 H30 O5'
_chemical_formula_weight 470.54
_chemical_name_common 'Diels-Alder Adduct'
_chemical_name_systematic
'Diethyl 1,8-bis(4-methylphenyl)-11-oxatricyclo[6.2.1.0^2,7^]undeca-2,4,6-triene-9,10-dicarboxylate'
_space_group_IT_number 2
_symmetry_cell_setting triclinic
_symmetry_space_group_name_Hall '-P 1'
_symmetry_space_group_name_H-M 'P -1'
_atom_sites_solution_hydrogens geom
_atom_sites_solution_primary direct
_atom_sites_solution_secondary difmap
_audit_creation_method SHELXL-97
_cell_angle_alpha 109.3190(10)
_cell_angle_beta 105.0450(10)
_cell_angle_gamma 90.3740(10)
_cell_formula_units_Z 2
_cell_length_a 9.8722(3)
_cell_length_b 10.7413(3)
_cell_length_c 13.3081(3)
_cell_measurement_reflns_used 7905
_cell_measurement_temperature 293(2)
_cell_measurement_theta_max 25.0
_cell_measurement_theta_min 2.0
_cell_volume 1279.46(6)
_computing_cell_refinement 'SAINT (Bruker, 2004)'
_computing_data_collection 'APEX2 (Bruker, 2004)'
_computing_data_reduction 'SAINT (Bruker, 2004)'
_computing_molecular_graphics 'ORTEP-3 for Windows (Farrugia, 2012) and PLATON (Spek, 2009)'
_computing_publication_material 'SHELXL97 (Sheldrick, 2008), PLATON (Spek, 2009) and publCIF (Westrip, 2010)'
_computing_structure_refinement 'SHELXL97 (Sheldrick, 2008)'
_computing_structure_solution 'SHELXS97 (Sheldrick, 2008)'
_diffrn_ambient_temperature 293(2)
_diffrn_measured_fraction_theta_full 1.000
_diffrn_measured_fraction_theta_max 1.000
_diffrn_measurement_device_type 'Bruker Kappa APEXII CCD'
_diffrn_measurement_method '\w and \f scan'
_diffrn_radiation_monochromator graphite
_diffrn_radiation_source 'fine-focus sealed tube'
_diffrn_radiation_type MoK\a
_diffrn_radiation_wavelength 0.71073
_diffrn_reflns_av_R_equivalents 0.0266
_diffrn_reflns_av_sigmaI/netI 0.0196
_diffrn_reflns_limit_h_max 11
_diffrn_reflns_limit_h_min -11
_diffrn_reflns_limit_k_max 12
_diffrn_reflns_limit_k_min -12
_diffrn_reflns_limit_l_max 15
_diffrn_reflns_limit_l_min -15
_diffrn_reflns_number 21475
_diffrn_reflns_theta_full 24.99
_diffrn_reflns_theta_max 24.99
_diffrn_reflns_theta_min 2.02
_diffrn_standards_decay_% 0
_exptl_absorpt_coefficient_mu 0.082
_exptl_absorpt_correction_T_max 0.953
_exptl_absorpt_correction_T_min 0.951
_exptl_absorpt_correction_type multi-scan
_exptl_absorpt_process_details '(SADABS; Bruker, 2004)'
_exptl_crystal_colour colourless
_exptl_crystal_density_diffrn 1.221
_exptl_crystal_density_method 'not measured'
_exptl_crystal_description block
_exptl_crystal_F_000 500
_exptl_crystal_size_max 0.30
_exptl_crystal_size_mid 0.20
_exptl_crystal_size_min 0.20
_refine_diff_density_max 0.230
_refine_diff_density_min -0.175
_refine_ls_extinction_coef 0.028(3)
_refine_ls_extinction_expression Fc^*^=kFc[1+0.001xFc^2^\l^3^/sin(2\q)]^-1/4^
_refine_ls_extinction_method 'SHELXL97 (Sheldrick, 2008)'
_refine_ls_goodness_of_fit_ref 1.031
_refine_ls_hydrogen_treatment constr
_refine_ls_matrix_type full
_refine_ls_number_parameters 360
_refine_ls_number_reflns 4505
_refine_ls_number_restraints 84
_refine_ls_restrained_S_all 1.037
_refine_ls_R_factor_all 0.0472
_refine_ls_R_factor_gt 0.0383
_refine_ls_shift/su_max 0.000
_refine_ls_shift/su_mean 0.000
_refine_ls_structure_factor_coef Fsqd
_refine_ls_weighting_details 'calc w=1/[\s^2^(Fo^2^)+(0.0574P)^2^+0.3047P] where P=(Fo^2^+2Fc^2^)/3'
_refine_ls_weighting_scheme calc
_refine_ls_wR_factor_gt 0.1021
_refine_ls_wR_factor_ref 0.1119
_reflns_number_gt 3754
_reflns_number_total 4505
_reflns_threshold_expression I>2sigma(I)
_cod_data_source_file im2419.cif
_cod_data_source_block I
_cod_original_cell_volume 1279.45(6)
_cod_database_code 2237645
_cod_database_fobs_code 2237645

loop_
_symmetry_equiv_pos_as_xyz
'x, y, z'
'-x, -y, -z'

loop_
_atom_site_type_symbol
_atom_site_label
_atom_site_fract_x
_atom_site_fract_y
_atom_site_fract_z
_atom_site_U_iso_or_equiv
_atom_site_adp_type
_atom_site_calc_flag
_atom_site_refinement_flags
_atom_site_occupancy
_atom_site_symmetry_multiplicity
_atom_site_disorder_assembly
_atom_site_disorder_group
C C1 0.16153(14) 1.11798(13) 0.42413(11) 0.0342(3) Uani d . 1 1 . .
C C2 0.18246(14) 1.12120(14) 0.31608(11) 0.0364(3) Uani d . 1 1 . .
C C3 0.25194(16) 1.21282(16) 0.29039(13) 0.0452(4) Uani d . 1 1 . .
H H3 0.2958 1.2926 0.3444 0.054 Uiso calc R 1 1 . .
C C4 0.25420(18) 1.18202(19) 0.18119(15) 0.0555(4) Uani d . 1 1 . .
H H4 0.3011 1.2418 0.1616 0.067 Uiso calc R 1 1 . .
C C5 0.18819(18) 1.06438(19) 0.10146(14) 0.0554(4) Uani d . 1 1 . .
H H5 0.1923 1.0454 0.0289 0.066 Uiso calc R 1 1 . .
C C6 0.11570(17) 0.97368(17) 0.12708(13) 0.0482(4) Uani d . 1 1 . .
H H6 0.0697 0.8949 0.0727 0.058 Uiso calc R 1 1 . .
C C7 0.11386(14) 1.00369(14) 0.23586(11) 0.0376(3) Uani d . 1 1 . .
C C8 0.05102(14) 0.93225(13) 0.29702(11) 0.0362(3) Uani d . 1 1 . .
C C9 0.02041(15) 0.78454(14) 0.24879(12) 0.0393(3) Uani d . 1 1 . .
C C10 0.08168(15) 0.70361(14) 0.30645(12) 0.0404(3) Uani d . 1 1 . .
H H10 0.1472 0.7408 0.3753 0.049 Uiso calc R 1 1 . .
C C11 0.04615(18) 0.56778(15) 0.26241(14) 0.0485(4) Uani d . 1 1 . .
H H11 0.0881 0.5153 0.3027 0.058 Uiso calc R 1 1 . .
C C12 -0.04982(19) 0.50845(15) 0.16043(14) 0.0524(4) Uani d . 1 1 . .
C C13 -0.0889(3) 0.36078(18) 0.11335(19) 0.0792(6) Uani d . 1 1 . .
H H13A -0.1722 0.3401 0.0520 0.119 Uiso calc R 1 1 . .
H H13B -0.1065 0.3306 0.1695 0.119 Uiso calc R 1 1 . .
H H13C -0.0128 0.3174 0.0885 0.119 Uiso calc R 1 1 . .
C C14 -0.1090(2) 0.58990(17) 0.10260(15) 0.0589(5) Uani d . 1 1 . .
H H14 -0.1727 0.5524 0.0329 0.071 Uiso calc R 1 1 . .
C C15 -0.07535(18) 0.72575(16) 0.14621(14) 0.0534(4) Uani d . 1 1 . .
H H15 -0.1177 0.7782 0.1060 0.064 Uiso calc R 1 1 . .
C C16 0.27490(14) 1.19021(14) 0.52804(11) 0.0366(3) Uani d . 1 1 . .
C C17 0.41180(16) 1.15731(18) 0.53553(14) 0.0532(4) Uani d . 1 1 . .
H H17 0.4309 1.0915 0.4764 0.064 Uiso calc R 1 1 . .
C C18 0.51974(18) 1.2206(2) 0.62912(15) 0.0632(5) Uani d . 1 1 . .
H H18 0.6105 1.1958 0.6328 0.076 Uiso calc R 1 1 . .
C C19 0.49591(18) 1.32047(19) 0.71785(14) 0.0566(4) Uani d . 1 1 . .
C C20 0.6155(2) 1.3927(3) 0.81909(18) 0.0905(8) Uani d . 1 1 . .
H H20A 0.6696 1.4543 0.8027 0.136 Uiso calc R 1 1 . .
H H20B 0.6750 1.3298 0.8398 0.136 Uiso calc R 1 1 . .
H H20C 0.5779 1.4399 0.8791 0.136 Uiso calc R 1 1 . .
C C21 0.35987(18) 1.35224(17) 0.71005(13) 0.0525(4) Uani d . 1 1 . .
H H21 0.3411 1.4185 0.7691 0.063 Uiso calc R 1 1 . .
C C22 0.25038(16) 1.28856(15) 0.61707(12) 0.0434(4) Uani d . 1 1 . .
H H22 0.1594 1.3121 0.6144 0.052 Uiso calc R 1 1 . .
C C23 0.00553(14) 1.13855(13) 0.42249(11) 0.0337(3) Uani d . 1 1 . .
H H23 -0.0045 1.1398 0.4942 0.040 Uiso calc R 1 1 . .
C C24 -0.04509(15) 1.26460(14) 0.40726(11) 0.0373(3) Uani d . 1 1 . .
C C25 -0.24375(19) 1.38633(18) 0.39529(18) 0.0635(5) Uani d DU 1 1 . .
H H25A -0.2326 1.3968 0.3281 0.076 Uiso calc PR 0.43(2) 1 A 3
H H25B -0.2002 1.4658 0.4574 0.076 Uiso calc PR 0.43(2) 1 A 3
H H25C -0.2742 1.3743 0.3170 0.076 Uiso d PR 0.57(2) 1 A 4
H H25D -0.1768 1.4649 0.4329 0.076 Uiso d PR 0.57(2) 1 A 4
C C26 -0.3945(9) 1.3647(15) 0.3868(18) 0.091(3) Uani d PDU 0.43(2) 1 A 3
H H26A -0.4391 1.2929 0.3197 0.136 Uiso calc PR 0.43(2) 1 A 3
H H26B -0.4385 1.4439 0.3859 0.136 Uiso calc PR 0.43(2) 1 A 3
H H26C -0.4040 1.3432 0.4493 0.136 Uiso calc PR 0.43(2) 1 A 3
C C26' -0.3651(11) 1.4015(12) 0.4408(11) 0.087(2) Uani d PDU 0.57(2) 1 A 4
H H26D -0.4239 1.3189 0.4107 0.130 Uiso calc PR 0.57(2) 1 A 4
H H26E -0.4183 1.4687 0.4214 0.130 Uiso calc PR 0.57(2) 1 A 4
H H26F -0.3328 1.4268 0.5200 0.130 Uiso calc PR 0.57(2) 1 A 4
C C27 -0.07443(14) 1.00649(13) 0.33396(11) 0.0347(3) Uani d . 1 1 B .
H H27 -0.1136 0.9575 0.3721 0.042 Uiso calc R 1 1 . .
C C28 -0.19370(16) 1.02059(15) 0.24236(13) 0.0422(4) Uani d . 1 1 . .
O O1 0.15563(9) 0.97526(9) 0.40324(7) 0.0361(2) Uani d . 1 1 . .
O O2 0.02359(12) 1.34954(11) 0.39779(10) 0.0543(3) Uani d . 1 1 . .
O O3 -0.17832(11) 1.27117(10) 0.41131(9) 0.0479(3) Uani d . 1 1 A .
O O4 -0.18455(12) 1.07858(13) 0.18168(10) 0.0586(3) Uani d . 1 1 B .
O O5 -0.3145(3) 0.9610(3) 0.2455(3) 0.0586(7) Uani d PDU 0.804(7) 1 B 1
C C29 -0.4441(3) 0.9681(3) 0.1669(3) 0.0782(10) Uani d PDU 0.804(7) 1 B 1
H H29A -0.4388 1.0503 0.1522 0.094 Uiso calc PR 0.804(7) 1 B 1
H H29B -0.5227 0.9671 0.1980 0.094 Uiso calc PR 0.804(7) 1 B 1
C C30 -0.4678(5) 0.8522(5) 0.0606(3) 0.1017(14) Uani d PDU 0.804(7) 1 B 1
H H30A -0.3971 0.8603 0.0247 0.152 Uiso calc PR 0.804(7) 1 B 1
H H30B -0.5594 0.8512 0.0126 0.152 Uiso calc PR 0.804(7) 1 B 1
H H30C -0.4619 0.7712 0.0765 0.152 Uiso calc PR 0.804(7) 1 B 1
O O5' -0.2954(12) 0.9430(15) 0.2035(11) 0.064(2) Uani d PDU 0.196(7) 1 B 2
C C29' -0.4114(12) 0.9582(17) 0.1155(14) 0.077(3) Uani d PDU 0.196(7) 1 B 2
H H29C -0.3818 0.9476 0.0494 0.093 Uiso calc PR 0.196(7) 1 B 2
H H29D -0.4453 1.0448 0.1395 0.093 Uiso calc PR 0.196(7) 1 B 2
C C30' -0.5239(16) 0.8499(19) 0.0939(19) 0.104(5) Uani d PDU 0.196(7) 1 B 2
H H30D -0.4892 0.7652 0.0683 0.156 Uiso calc PR 0.196(7) 1 B 2
H H30E -0.6058 0.8556 0.0385 0.156 Uiso calc PR 0.196(7) 1 B 2
H H30F -0.5486 0.8599 0.1612 0.156 Uiso calc PR 0.196(7) 1 B 2

loop_
_atom_site_aniso_label
_atom_site_aniso_U_11
_atom_site_aniso_U_22
_atom_site_aniso_U_33
_atom_site_aniso_U_12
_atom_site_aniso_U_13
_atom_site_aniso_U_23
C1 0.0362(7) 0.0306(7) 0.0349(7) 0.0041(5) 0.0088(6) 0.0109(6)
C2 0.0330(7) 0.0402(8) 0.0362(7) 0.0066(6) 0.0103(6) 0.0125(6)
C3 0.0409(8) 0.0479(9) 0.0481(9) 0.0005(7) 0.0134(7) 0.0173(7)
C4 0.0531(10) 0.0686(11) 0.0566(10) 0.0035(8) 0.0230(8) 0.0306(9)
C5 0.0562(10) 0.0763(12) 0.0407(9) 0.0097(9) 0.0200(8) 0.0240(9)
C6 0.0495(9) 0.0536(9) 0.0361(8) 0.0078(7) 0.0112(7) 0.0091(7)
C7 0.0360(7) 0.0395(8) 0.0359(7) 0.0067(6) 0.0090(6) 0.0119(6)
C8 0.0370(7) 0.0348(7) 0.0330(7) 0.0049(6) 0.0051(6) 0.0104(6)
C9 0.0407(8) 0.0352(8) 0.0405(8) 0.0050(6) 0.0124(6) 0.0101(6)
C10 0.0417(8) 0.0385(8) 0.0411(8) 0.0076(6) 0.0136(6) 0.0119(6)
C11 0.0582(10) 0.0386(8) 0.0545(10) 0.0128(7) 0.0228(8) 0.0179(7)
C12 0.0623(10) 0.0361(8) 0.0558(10) 0.0021(7) 0.0230(8) 0.0071(7)
C13 0.1085(17) 0.0395(10) 0.0787(14) -0.0028(10) 0.0258(13) 0.0067(9)
C14 0.0661(11) 0.0458(9) 0.0473(10) -0.0056(8) 0.0021(8) 0.0040(8)
C15 0.0610(10) 0.0415(9) 0.0464(9) 0.0022(7) 0.0000(8) 0.0121(7)
C16 0.0367(7) 0.0369(7) 0.0354(7) 0.0023(6) 0.0078(6) 0.0132(6)
C17 0.0410(9) 0.0607(10) 0.0460(9) 0.0083(7) 0.0083(7) 0.0062(8)
C18 0.0366(9) 0.0819(13) 0.0579(11) 0.0053(8) 0.0048(8) 0.0136(10)
C19 0.0463(9) 0.0692(11) 0.0438(9) -0.0116(8) 0.0026(7) 0.0137(8)
C20 0.0609(12) 0.123(2) 0.0564(12) -0.0219(13) -0.0039(10) 0.0063(12)
C21 0.0569(10) 0.0503(9) 0.0393(9) -0.0051(8) 0.0113(7) 0.0030(7)
C22 0.0411(8) 0.0431(8) 0.0417(8) 0.0023(6) 0.0109(6) 0.0095(7)
C23 0.0352(7) 0.0345(7) 0.0316(7) 0.0046(6) 0.0087(6) 0.0119(6)
C24 0.0393(8) 0.0354(7) 0.0349(7) 0.0052(6) 0.0090(6) 0.0102(6)
C25 0.0553(10) 0.0506(10) 0.0903(14) 0.0237(8) 0.0199(10) 0.0313(10)
C26 0.051(4) 0.080(6) 0.151(9) 0.023(3) 0.028(5) 0.053(6)
C26' 0.068(4) 0.083(5) 0.127(6) 0.040(3) 0.044(4) 0.047(5)
C27 0.0352(7) 0.0334(7) 0.0361(7) 0.0027(6) 0.0081(6) 0.0141(6)
C28 0.0403(8) 0.0376(8) 0.0431(8) 0.0057(6) 0.0047(7) 0.0119(7)
O1 0.0377(5) 0.0324(5) 0.0344(5) 0.0049(4) 0.0045(4) 0.0106(4)
O2 0.0534(7) 0.0397(6) 0.0768(8) 0.0059(5) 0.0227(6) 0.0256(6)
O3 0.0405(6) 0.0424(6) 0.0644(7) 0.0132(5) 0.0161(5) 0.0219(5)
O4 0.0597(7) 0.0728(8) 0.0491(7) 0.0125(6) 0.0080(6) 0.0337(6)
O5 0.0323(9) 0.0749(13) 0.0728(16) -0.0031(8) 0.0011(10) 0.0415(13)
C29 0.0372(14) 0.107(2) 0.089(2) -0.0006(13) -0.0061(14) 0.0509(19)
C30 0.075(3) 0.137(3) 0.084(3) -0.027(2) -0.0103(18) 0.053(2)
O5' 0.037(4) 0.087(4) 0.073(5) -0.016(3) -0.001(4) 0.046(4)
C29' 0.037(5) 0.110(6) 0.079(6) -0.010(4) -0.006(4) 0.042(5)
C30' 0.063(8) 0.126(9) 0.110(9) -0.004(7) -0.010(7) 0.048(8)

loop_
_atom_type_symbol
_atom_type_description
_atom_type_scat_dispersion_real
_atom_type_scat_dispersion_imag
_atom_type_scat_source
C C 0.0033 0.0016 'International Tables Vol C Tables 4.2.6.8 and 6.1.1.4'
H H 0.0000 0.0000 'International Tables Vol C Tables 4.2.6.8 and 6.1.1.4'
O O 0.0106 0.0060 'International Tables Vol C Tables 4.2.6.8 and 6.1.1.4'

loop_
_geom_angle_atom_site_label_1
_geom_angle_atom_site_label_2
_geom_angle_atom_site_label_3
_geom_angle
O1 C1 C16 110.12(10)
O1 C1 C2 100.29(10)
C16 C1 C2 117.12(11)
O1 C1 C23 99.13(10)
C16 C1 C23 118.59(11)
C2 C1 C23 108.50(11)
C3 C2 C7 121.60(13)
C3 C2 C1 132.64(13)
C7 C2 C1 105.76(12)
C2 C3 C4 117.65(15)
C2 C3 H3 121.2
C4 C3 H3 121.2
C5 C4 C3 120.99(15)
C5 C4 H4 119.5
C3 C4 H4 119.5
C4 C5 C6 121.24(15)
C4 C5 H5 119.4
C6 C5 H5 119.4
C7 C6 C5 117.93(15)
C7 C6 H6 121.0
C5 C6 H6 121.0
C6 C7 C2 120.57(14)
C6 C7 C8 134.20(14)
C2 C7 C8 105.22(12)
O1 C8 C9 112.25(11)
O1 C8 C7 100.69(10)
C9 C8 C7 118.93(12)
O1 C8 C27 98.67(10)
C9 C8 C27 113.99(11)
C7 C8 C27 109.66(11)
C15 C9 C10 118.17(14)
C15 C9 C8 120.12(13)
C10 C9 C8 121.66(13)
C11 C10 C9 120.54(15)
C11 C10 H10 119.7
C9 C10 H10 119.7
C12 C11 C10 121.65(15)
C12 C11 H11 119.2
C10 C11 H11 119.2
C11 C12 C14 117.43(15)
C11 C12 C13 121.41(17)
C14 C12 C13 121.17(17)
C12 C13 H13A 109.5
C12 C13 H13B 109.5
H13A C13 H13B 109.5
C12 C13 H13C 109.5
H13A C13 H13C 109.5
H13B C13 H13C 109.5
C15 C14 C12 121.43(16)
C15 C14 H14 119.3
C12 C14 H14 119.3
C9 C15 C14 120.77(16)
C9 C15 H15 119.6
C14 C15 H15 119.6
C22 C16 C17 118.01(14)
C22 C16 C1 123.37(13)
C17 C16 C1 118.62(13)
C18 C17 C16 120.91(15)
C18 C17 H17 119.5
C16 C17 H17 119.5
C17 C18 C19 121.23(16)
C17 C18 H18 119.4
C19 C18 H18 119.4
C21 C19 C18 117.54(15)
C21 C19 C20 121.38(17)
C18 C19 C20 121.07(17)
C19 C20 H20A 109.5
C19 C20 H20B 109.5
H20A C20 H20B 109.5
C19 C20 H20C 109.5
H20A C20 H20C 109.5
H20B C20 H20C 109.5
C19 C21 C22 121.80(15)
C19 C21 H21 119.1
C22 C21 H21 119.1
C16 C22 C21 120.49(14)
C16 C22 H22 119.8
C21 C22 H22 119.8
C24 C23 C1 116.13(11)
C24 C23 C27 116.58(11)
C1 C23 C27 102.32(10)
C24 C23 H23 107.1
C1 C23 H23 107.1
C27 C23 H23 107.1
O2 C24 O3 124.22(13)
O2 C24 C23 126.09(13)
O3 C24 C23 109.61(12)
O3 C25 C26' 108.0(4)
O3 C25 C26 107.3(6)
C26' C25 C26 26.7(5)
O3 C25 H25A 110.2
C26' C25 H25A 130.6
C26 C25 H25A 110.2
O3 C25 H25B 110.2
C26' C25 H25B 85.8
C26 C25 H25B 110.2
H25A C25 H25B 108.5
O3 C25 H25C 110.1
C26' C25 H25C 110.1
C26 C25 H25C 86.1
H25A C25 H25C 26.2
H25B C25 H25C 128.7
O3 C25 H25D 110.1
C26' C25 H25D 110.2
C26 C25 H25D 131.3
H25A C25 H25D 84.6
H25B C25 H25D 26.4
H25C C25 H25D 108.4
C25 C26 H26A 109.5
C25 C26 H26B 109.5
C25 C26 H26C 109.5
C25 C26' H26D 109.5
C25 C26' H26E 109.5
C25 C26' H26F 109.5
C28 C27 C23 115.71(11)
C28 C27 C8 116.03(11)
C23 C27 C8 101.22(10)
C28 C27 H27 107.8
C23 C27 H27 107.8
C8 C27 H27 107.8
O5' C28 O4 110.8(6)
O5' C28 O5 26.3(6)
O4 C28 O5 126.40(18)
O5' C28 C27 120.1(6)
O4 C28 C27 125.79(14)
O5 C28 C27 107.73(16)
C8 O1 C1 98.05(9)
C24 O3 C25 116.27(12)
C28 O5 C29 116.9(2)
O5 C29 C30 110.0(3)
O5 C29 H29A 109.7
C30 C29 H29A 109.7
O5 C29 H29B 109.7
C30 C29 H29B 109.7
H29A C29 H29B 108.2
C28 O5' C29' 119.8(10)
O5' C29' C30' 104.5(11)
O5' C29' H29C 110.8
C30' C29' H29C 110.8
O5' C29' H29D 110.8
C30' C29' H29D 110.8
H29C C29' H29D 108.9
C29' C30' H30D 109.5
C29' C30' H30E 109.5
H30D C30' H30E 109.5
C29' C30' H30F 109.5
H30D C30' H30F 109.5
H30E C30' H30F 109.5

loop_
_geom_bond_atom_site_label_1
_geom_bond_atom_site_label_2
_geom_bond_distance
C1 O1 1.4626(16)
C1 C16 1.4973(19)
C1 C2 1.5161(19)
C1 C23 1.5528(18)
C2 C3 1.375(2)
C2 C7 1.383(2)
C3 C4 1.386(2)
C3 H3 0.9300
C4 C5 1.375(3)
C4 H4 0.9300
C5 C6 1.384(2)
C5 H5 0.9300
C6 C7 1.380(2)
C6 H6 0.9300
C7 C8 1.518(2)
C8 O1 1.4429(16)
C8 C9 1.4967(19)
C8 C27 1.5750(19)
C9 C15 1.381(2)
C9 C10 1.385(2)
C10 C11 1.384(2)
C10 H10 0.9300
C11 C12 1.378(2)
C11 H11 0.9300
C12 C14 1.385(2)
C12 C13 1.505(2)
C13 H13A 0.9600
C13 H13B 0.9600
C13 H13C 0.9600
C14 C15 1.382(2)
C14 H14 0.9300
C15 H15 0.9300
C16 C22 1.379(2)
C16 C17 1.386(2)
C17 C18 1.375(2)
C17 H17 0.9300
C18 C19 1.382(3)
C18 H18 0.9300
C19 C21 1.374(2)
C19 C20 1.511(2)
C20 H20A 0.9600
C20 H20B 0.9600
C20 H20C 0.9600
C21 C22 1.380(2)
C21 H21 0.9300
C22 H22 0.9300
C23 C24 1.5039(19)
C23 C27 1.5557(19)
C23 H23 0.9800
C24 O2 1.1918(17)
C24 O3 1.3317(17)
C25 O3 1.4513(19)
C25 C26' 1.464(6)
C25 C26 1.474(8)
C25 H25A 0.9700
C25 H25B 0.9700
C25 H25C 0.9700
C25 H25D 0.9700
C26 H26A 0.9600
C26 H26B 0.9600
C26 H26C 0.9600
C26' H26D 0.9600
C26' H26E 0.9600
C26' H26F 0.9600
C27 C28 1.5082(19)
C27 H27 0.9800
C28 O5' 1.185(12)
C28 O4 1.1908(18)
C28 O5 1.367(3)
O5 C29 1.448(3)
C29 C30 1.506(5)
C29 H29A 0.9700
C29 H29B 0.9700
C30 H30A 0.9600
C30 H30B 0.9600
C30 H30C 0.9600
O5' C29' 1.464(9)
C29' C30' 1.505(10)
C29' H29C 0.9700
C29' H29D 0.9700
C30' H30D 0.9600
C30' H30E 0.9600
C30' H30F 0.9600

loop_
_geom_hbond_atom_site_label_D
_geom_hbond_atom_site_label_H
_geom_hbond_atom_site_label_A
_geom_hbond_site_symmetry_A
_geom_hbond_distance_DH
_geom_hbond_distance_HA
_geom_hbond_distance_DA
_geom_hbond_angle_DHA
C5 H5 O4 2_575 0.93 2.66 3.558(2) 163.6
C11 H11 O2 1_545 0.93 2.66 3.433(2) 141.1

loop_
_geom_torsion_atom_site_label_1
_geom_torsion_atom_site_label_2
_geom_torsion_atom_site_label_3
_geom_torsion_atom_site_label_4
_geom_torsion
O1 C1 C2 C3 -148.50(15)
C16 C1 C2 C3 -29.4(2)
C23 C1 C2 C3 108.15(17)
O1 C1 C2 C7 31.14(13)
C16 C1 C2 C7 150.21(12)
C23 C1 C2 C7 -72.21(13)
C7 C2 C3 C4 -1.6(2)
C1 C2 C3 C4 177.97(15)
C2 C3 C4 C5 0.5(2)
C3 C4 C5 C6 0.9(3)
C4 C5 C6 C7 -1.2(2)
C5 C6 C7 C2 0.1(2)
C5 C6 C7 C8 -178.61(15)
C3 C2 C7 C6 1.3(2)
C1 C2 C7 C6 -178.37(13)
C3 C2 C7 C8 -179.61(13)
C1 C2 C7 C8 0.70(14)
C6 C7 C8 O1 146.03(16)
C2 C7 C8 O1 -32.84(13)
C6 C7 C8 C9 23.0(2)
C2 C7 C8 C9 -155.84(12)
C6 C7 C8 C27 -110.65(17)
C2 C7 C8 C27 70.48(13)
O1 C8 C9 C15 -178.75(13)
C7 C8 C9 C15 -61.68(19)
C27 C8 C9 C15 70.13(18)
O1 C8 C9 C10 3.92(18)
C7 C8 C9 C10 120.99(15)
C27 C8 C9 C10 -107.20(15)
C15 C9 C10 C11 -0.7(2)
C8 C9 C10 C11 176.67(13)
C9 C10 C11 C12 0.4(2)
C10 C11 C12 C14 0.6(2)
C10 C11 C12 C13 -179.54(17)
C11 C12 C14 C15 -1.3(3)
C13 C12 C14 C15 178.88(18)
C10 C9 C15 C14 0.1(2)
C8 C9 C15 C14 -177.36(15)
C12 C14 C15 C9 0.9(3)
O1 C1 C16 C22 -122.79(14)
C2 C1 C16 C22 123.55(15)
C23 C1 C16 C22 -9.7(2)
O1 C1 C16 C17 57.42(17)
C2 C1 C16 C17 -56.24(18)
C23 C1 C16 C17 170.51(13)
C22 C16 C17 C18 0.2(3)
C1 C16 C17 C18 180.00(16)
C16 C17 C18 C19 -1.1(3)
C17 C18 C19 C21 1.3(3)
C17 C18 C19 C20 -178.1(2)
C18 C19 C21 C22 -0.7(3)
C20 C19 C21 C22 178.76(18)
C17 C16 C22 C21 0.4(2)
C1 C16 C22 C21 -179.34(14)
C19 C21 C22 C16 -0.2(3)
O1 C1 C23 C24 -162.37(11)
C16 C1 C23 C24 78.66(15)
C2 C1 C23 C24 -58.21(15)
O1 C1 C23 C27 -34.26(12)
C16 C1 C23 C27 -153.23(11)
C2 C1 C23 C27 69.90(12)
C1 C23 C24 O2 -0.9(2)
C27 C23 C24 O2 -121.67(16)
C1 C23 C24 O3 -177.87(11)
C27 C23 C24 O3 61.39(15)
C24 C23 C27 C28 0.28(17)
C1 C23 C27 C28 -127.54(12)
C24 C23 C27 C8 126.58(12)
C1 C23 C27 C8 -1.25(12)
O1 C8 C27 C28 162.98(11)
C9 C8 C27 C28 -77.88(15)
C7 C8 C27 C28 58.28(15)
O1 C8 C27 C23 36.89(11)
C9 C8 C27 C23 156.03(11)
C7 C8 C27 C23 -67.81(13)
C23 C27 C28 O5' -145.8(9)
C8 C27 C28 O5' 95.8(9)
C23 C27 C28 O4 56.7(2)
C8 C27 C28 O4 -61.7(2)
C23 C27 C28 O5 -120.24(18)
C8 C27 C28 O5 121.37(18)
C9 C8 O1 C1 178.96(11)
C7 C8 O1 C1 51.43(11)
C27 C8 O1 C1 -60.60(11)
C16 C1 O1 C8 -174.89(10)
C2 C1 O1 C8 -50.84(11)
C23 C1 O1 C8 60.00(11)
O2 C24 O3 C25 4.4(2)
C23 C24 O3 C25 -178.61(13)
C26' C25 O3 C24 -160.0(6)
C26 C25 O3 C24 172.0(9)
O5' C28 O5 C29 -60.0(15)
O4 C28 O5 C29 0.5(4)
C27 C28 O5 C29 177.4(2)
C28 O5 C29 C30 89.0(5)
O4 C28 O5' C29' -20.1(14)
O5 C28 O5' C29' 111(2)
C27 C28 O5' C29' 179.3(9)
C28 O5' C29' C30' -176(2)
